data_1541808
loop_
_publ_author_name
'Slade, P.G.'
'Radoslovich, E.W.'

_publ_section_title
;
 The structure of an ephesite-2M1 in spacegroup Cc
;
_journal_name_full
;
Neues Jahrbuch fuer Mineralogie. Monatshefte (Band=Jahr) (1950-)
;
_journal_page_first 337
_journal_page_last 352
_journal_volume 1985
_journal_year 1985
_chemical_formula_sum 'Al4 H2 Li Na O12 Si2'
_chemical_name_systematic 'Na Li (Al2 (Si Al)2 O10 (O H)2)'
_space_group_IT_number 9
_symmetry_space_group_name_Hall 'C -2yc'
_symmetry_space_group_name_H-M 'C 1 c 1'
_cell_angle_alpha 90
_cell_angle_beta 95.19
_cell_angle_gamma 90
_cell_formula_units_Z 4
_cell_length_a 5.114
_cell_length_b 8.865
_cell_length_c 19.29
_cell_volume 870.939
_citation_journal_id_ASTM NJMMAW
_cod_data_source_file Slade_NJMMAW_1985_1976.cif
_cod_data_source_block H2Al4Li1Na1O12Si2
_cod_original_cell_volume 870.9385
_cod_original_formula_sum 'H2 Al4 Li1 Na1 O12 Si2'
_cod_database_code 1541808

loop_
_symmetry_equiv_pos_as_xyz
x,y,z
x,-y,z+1/2
x+1/2,y+1/2,z
x+1/2,-y+1/2,z+1/2

loop_
_atom_site_label
_atom_site_type_symbol
_atom_site_fract_x
_atom_site_fract_y
_atom_site_fract_z
_atom_site_occupancy
_atom_site_U_iso_or_equiv
Na1 Na+1 0 0.0914 0.25 1 0.0
Al1 Al+3 0.7436 0.9209 0.9996 1 0.0
O8 O-2 0.7081 0.2225 0.8331 1 0.0
O2 O-2 0.0477 0.5622 0.9408 1 0.0
Si1 Si+4 0.5326 0.0777 0.8551 1 0.0
O7 O-2 0.2665 0.7788 0.1638 1 0.0
Si3 Si+4 0.5409 0.7477 0.857 0.5 0.0
Al2 Al+3 0.2534 0.0903 0 1 0.0
Al3 Al+3 0.4603 0.9243 0.1404 1 0.0
O6 O-2 0.6407 0.9176 0.8269 1 0.0
O11 O-2 0.4438 0.5745 0.0476 1 0.0
Si2 Si+4 0.4568 0.2558 0.1428 0.5 0.0
Li1 Li+1 0.2351 0.259 0.497 1 0.0
O1 O-2 0.9523 0.4358 0.0491 1 0.0
Al4 Al+3 0.4568 0.2558 0.1428 0.5 0.0
O9 O-2 0.2867 0.3925 0.1755 1 0.0
O4 O-2 0.6049 0.7489 0.946 1 0.0
O10 O-2 0.7313 0.6088 0.8284 1 0.0
O12 O-2 0.5445 0.4432 0.9491 1 0.0
Al5 Al+3 0.5409 0.7477 0.857 0.5 0.0
O5 O-2 0.3543 0.0975 0.1727 1 0.0
O3 O-2 0.4027 0.2512 0.0548 1 0.0
